data_2233563
loop_
_publ_author_name
'Wang, Gai-Gai'
'Zhao, Hong'

_publ_section_title
;
 1-Benzyl-5-methyl-1<i>H</i>-1,2,3-triazole-4-carboxylic acid
;
_journal_coeditor_code LR2044
_journal_issue 2
_journal_name_full 'Acta Crystallographica Section E'
_journal_page_first o322
_journal_paper_doi 10.1107/S1600536811056297
_journal_volume 68
_journal_year 2012
_chemical_formula_iupac 'C11 H11 N3 O2'
_chemical_formula_moiety 'C11 H11 N3 O2'
_chemical_formula_sum 'C11 H11 N3 O2'
_chemical_formula_weight 217.23
_chemical_name_systematic
;
1-Benzyl-5-methyl-1<i>H</i>-1,2,3-triazole-4-carboxylic acid
;
_space_group_IT_number 144
_symmetry_cell_setting trigonal
_symmetry_space_group_name_Hall 'P 31'
_symmetry_space_group_name_H-M 'P 31'
_atom_sites_solution_hydrogens geom
_atom_sites_solution_primary direct
_atom_sites_solution_secondary difmap
_audit_creation_method SHELXL-97
_cell_angle_alpha 90.00
_cell_angle_beta 90.00
_cell_angle_gamma 120.00
_cell_formula_units_Z 3
_cell_length_a 10.1178(7)
_cell_length_b 10.1178(7)
_cell_length_c 8.9971(8)
_cell_measurement_reflns_used 1614
_cell_measurement_temperature 293(2)
_cell_measurement_theta_max 27.39
_cell_measurement_theta_min 3.24
_cell_volume 797.64(11)
_computing_cell_refinement 'CrystalClear (Rigaku, 2005)'
_computing_data_collection 'CrystalClear (Rigaku, 2005)'
_computing_data_reduction 'CrystalClear (Rigaku, 2005)'
_computing_molecular_graphics 'SHELXTL/PC (Sheldrick, 2008)'
_computing_publication_material 'SHELXTL/PC (Sheldrick, 2008)'
_computing_structure_refinement 'SHELXL97 (Sheldrick, 2008)'
_computing_structure_solution 'SHELXS97 (Sheldrick, 2008)'
_diffrn_ambient_temperature 293(2)
_diffrn_detector_area_resol_mean 13.6612
_diffrn_measured_fraction_theta_full 0.999
_diffrn_measured_fraction_theta_max 0.999
_diffrn_measurement_device_type 'Rigaku SCXmini'
_diffrn_measurement_method CCD_Profile_fitting
_diffrn_radiation_monochromator graphite
_diffrn_radiation_source 'fine-focus sealed tube'
_diffrn_radiation_type MoK\a
_diffrn_radiation_wavelength 0.71073
_diffrn_reflns_av_R_equivalents 0.0485
_diffrn_reflns_av_sigmaI/netI 0.0524
_diffrn_reflns_limit_h_max 12
_diffrn_reflns_limit_h_min -13
_diffrn_reflns_limit_k_max 13
_diffrn_reflns_limit_k_min -13
_diffrn_reflns_limit_l_max 11
_diffrn_reflns_limit_l_min -11
_diffrn_reflns_number 8294
_diffrn_reflns_theta_full 27.43
_diffrn_reflns_theta_max 27.43
_diffrn_reflns_theta_min 3.25
_diffrn_standards_number 0
_exptl_absorpt_coefficient_mu 0.097
_exptl_absorpt_correction_T_max 1.0000
_exptl_absorpt_correction_T_min 0.9211
_exptl_absorpt_correction_type multi-scan
_exptl_absorpt_process_details '(CrystalClear; Rigaku, 2005)'
_exptl_crystal_colour Colourless
_exptl_crystal_density_diffrn 1.357
_exptl_crystal_density_method 'not measured'
_exptl_crystal_description Prism
_exptl_crystal_F_000 342
_exptl_crystal_size_max 0.20
_exptl_crystal_size_mid 0.18
_exptl_crystal_size_min 0.15
_refine_diff_density_max 0.128
_refine_diff_density_min -0.164
_refine_ls_extinction_method none
_refine_ls_goodness_of_fit_ref 0.977
_refine_ls_hydrogen_treatment constr
_refine_ls_matrix_type full
_refine_ls_number_parameters 147
_refine_ls_number_reflns 2435
_refine_ls_number_restraints 1
_refine_ls_restrained_S_all 0.977
_refine_ls_R_factor_all 0.0937
_refine_ls_R_factor_gt 0.0531
_refine_ls_shift/su_max 0.000
_refine_ls_shift/su_mean 0.000
_refine_ls_structure_factor_coef Fsqd
_refine_ls_weighting_details 'calc w=1/[\s^2^(Fo^2^)+(0.0487P)^2^+0.0000P] where P=(Fo^2^+2Fc^2^)/3'
_refine_ls_weighting_scheme calc
_refine_ls_wR_factor_gt 0.1007
_refine_ls_wR_factor_ref 0.1145
_reflns_number_gt 1511
_reflns_number_total 2435
_reflns_threshold_expression I>2sigma(I)
_cod_data_source_file lr2044.cif
_cod_data_source_block I
_cod_database_code 2233563
_cod_database_fobs_code 2233563

loop_
_symmetry_equiv_pos_as_xyz
'x, y, z'
'-y, x-y, z+1/3'
'-x+y, -x, z+2/3'

loop_
_atom_site_type_symbol
_atom_site_label
_atom_site_fract_x
_atom_site_fract_y
_atom_site_fract_z
_atom_site_U_iso_or_equiv
_atom_site_adp_type
_atom_site_calc_flag
_atom_site_refinement_flags
_atom_site_occupancy
_atom_site_symmetry_multiplicity
C C1 0.5374(3) 0.4836(3) -0.0739(3) 0.0501(7) Uani d . 1 1
C C2 0.4072(3) 0.4056(3) 0.0273(3) 0.0440(6) Uani d . 1 1
C C3 0.2816(3) 0.4222(3) 0.0376(3) 0.0505(6) Uani d . 1 1
C C4 0.2356(4) 0.5194(4) -0.0452(4) 0.0751(9) Uani d . 1 1
H H4A 0.1509 0.4566 -0.1088 0.113 Uiso calc R 1 1
H H4B 0.3198 0.5920 -0.1042 0.113 Uiso calc R 1 1
H H4C 0.2064 0.5725 0.0239 0.113 Uiso calc R 1 1
C C5 0.0466(3) 0.2884(4) 0.2051(3) 0.0709(9) Uani d . 1 1
H H5A 0.0400 0.3806 0.2120 0.085 Uiso calc R 1 1
H H5B 0.0333 0.2457 0.3042 0.085 Uiso calc R 1 1
C C6 -0.0779(3) 0.1758(3) 0.1057(3) 0.0545(7) Uani d . 1 1
C C7 -0.1626(4) 0.2174(4) 0.0197(4) 0.0715(9) Uani d . 1 1
H H7 -0.1439 0.3172 0.0231 0.086 Uiso calc R 1 1
C C8 -0.2762(4) 0.1118(5) -0.0726(4) 0.0880(11) Uani d . 1 1
H H8 -0.3333 0.1408 -0.1309 0.106 Uiso calc R 1 1
C C9 -0.3039(4) -0.0348(4) -0.0778(4) 0.0846(11) Uani d . 1 1
H H9 -0.3792 -0.1056 -0.1405 0.102 Uiso calc R 1 1
C C10 -0.2215(4) -0.0772(4) 0.0086(4) 0.0809(10) Uani d . 1 1
H H10 -0.2417 -0.1775 0.0060 0.097 Uiso calc R 1 1
C C11 -0.1093(4) 0.0259(4) 0.0992(4) 0.0675(8) Uani d . 1 1
H H11 -0.0531 -0.0045 0.1573 0.081 Uiso calc R 1 1
N N1 0.3952(3) 0.3015(3) 0.1301(2) 0.0558(6) Uani d . 1 1
N N2 0.2667(3) 0.2531(3) 0.2037(2) 0.0650(7) Uani d . 1 1
N N3 0.1987(3) 0.3270(3) 0.1477(2) 0.0559(6) Uani d . 1 1
O O1 0.6345(2) 0.4335(2) -0.0625(2) 0.0648(6) Uani d . 1 1
H H1 0.7135 0.4916 -0.1068 0.097 Uiso calc R 1 1
O O2 0.5511(2) 0.5822(2) -0.1573(2) 0.0758(7) Uani d . 1 1

loop_
_atom_site_aniso_label
_atom_site_aniso_U_11
_atom_site_aniso_U_22
_atom_site_aniso_U_33
_atom_site_aniso_U_12
_atom_site_aniso_U_13
_atom_site_aniso_U_23
C1 0.0500(16) 0.0416(15) 0.0522(16) 0.0180(13) -0.0017(13) -0.0012(13)
C2 0.0462(15) 0.0386(13) 0.0462(14) 0.0204(12) -0.0054(12) -0.0015(11)
C3 0.0554(16) 0.0502(16) 0.0471(14) 0.0273(14) -0.0109(14) -0.0081(13)
C4 0.084(2) 0.076(2) 0.085(2) 0.054(2) -0.0121(19) 0.0013(18)
C5 0.0624(19) 0.102(2) 0.0573(18) 0.0480(19) 0.0045(14) -0.0167(17)
C6 0.0455(16) 0.077(2) 0.0447(15) 0.0331(15) 0.0101(13) -0.0023(14)
C7 0.059(2) 0.076(2) 0.088(2) 0.0399(19) -0.0039(18) 0.0008(19)
C8 0.060(2) 0.120(3) 0.084(2) 0.044(2) -0.0097(18) 0.013(2)
C9 0.056(2) 0.096(3) 0.078(2) 0.019(2) 0.0024(17) -0.012(2)
C10 0.059(2) 0.069(2) 0.103(3) 0.0232(19) 0.018(2) -0.001(2)
C11 0.061(2) 0.079(2) 0.070(2) 0.0404(18) 0.0098(16) 0.0132(18)
N1 0.0510(14) 0.0652(15) 0.0546(14) 0.0315(13) 0.0046(11) 0.0118(12)
N2 0.0598(16) 0.087(2) 0.0519(14) 0.0393(15) 0.0036(12) 0.0153(14)
N3 0.0499(14) 0.0745(16) 0.0479(13) 0.0345(13) -0.0050(11) -0.0088(12)
O1 0.0511(11) 0.0661(13) 0.0756(14) 0.0281(11) 0.0128(10) 0.0121(11)
O2 0.0828(15) 0.0580(13) 0.0785(15) 0.0292(11) 0.0135(12) 0.0270(12)

loop_
_atom_type_symbol
_atom_type_description
_atom_type_scat_dispersion_real
_atom_type_scat_dispersion_imag
_atom_type_scat_source
C C 0.0033 0.0016 'International Tables Vol C Tables 4.2.6.8 and 6.1.1.4'
H H 0.0000 0.0000 'International Tables Vol C Tables 4.2.6.8 and 6.1.1.4'
N N 0.0061 0.0033 'International Tables Vol C Tables 4.2.6.8 and 6.1.1.4'
O O 0.0106 0.0060 'International Tables Vol C Tables 4.2.6.8 and 6.1.1.4'

loop_
_geom_angle_atom_site_label_1
_geom_angle_atom_site_label_2
_geom_angle_atom_site_label_3
_geom_angle
O2 C1 O1 124.8(3)
O2 C1 C2 122.4(3)
O1 C1 C2 112.8(2)
N1 C2 C3 108.7(2)
N1 C2 C1 123.2(2)
C3 C2 C1 128.1(2)
N3 C3 C2 104.3(2)
N3 C3 C4 123.8(3)
C2 C3 C4 131.9(3)
C3 C4 H4A 109.5
C3 C4 H4B 109.5
H4A C4 H4B 109.5
C3 C4 H4C 109.5
H4A C4 H4C 109.5
H4B C4 H4C 109.5
N3 C5 C6 111.1(2)
N3 C5 H5A 109.4
C6 C5 H5A 109.4
N3 C5 H5B 109.4
C6 C5 H5B 109.4
H5A C5 H5B 108.0
C7 C6 C11 118.5(3)
C7 C6 C5 121.4(3)
C11 C6 C5 120.1(3)
C6 C7 C8 120.4(3)
C6 C7 H7 119.8
C8 C7 H7 119.8
C9 C8 C7 119.9(3)
C9 C8 H8 120.0
C7 C8 H8 120.0
C10 C9 C8 119.9(4)
C10 C9 H9 120.1
C8 C9 H9 120.1
C9 C10 C11 120.6(4)
C9 C10 H10 119.7
C11 C10 H10 119.7
C10 C11 C6 120.7(3)
C10 C11 H11 119.7
C6 C11 H11 119.7
N2 N1 C2 108.6(2)
N1 N2 N3 106.9(2)
N2 N3 C3 111.5(2)
N2 N3 C5 118.5(2)
C3 N3 C5 129.9(2)
C1 O1 H1 109.5

loop_
_geom_bond_atom_site_label_1
_geom_bond_atom_site_label_2
_geom_bond_distance
C1 O2 1.199(3)
C1 O1 1.316(3)
C1 C2 1.465(4)
C2 N1 1.361(3)
C2 C3 1.366(4)
C3 N3 1.343(3)
C3 C4 1.482(4)
C4 H4A 0.9600
C4 H4B 0.9600
C4 H4C 0.9600
C5 N3 1.479(3)
C5 C6 1.500(4)
C5 H5A 0.9700
C5 H5B 0.9700
C6 C7 1.368(4)
C6 C11 1.387(4)
C7 C8 1.387(5)
C7 H7 0.9300
C8 C9 1.366(4)
C8 H8 0.9300
C9 C10 1.357(5)
C9 H9 0.9300
C10 C11 1.363(5)
C10 H10 0.9300
C11 H11 0.9300
N1 N2 1.315(3)
N2 N3 1.342(3)
O1 H1 0.8200

loop_
_geom_hbond_atom_site_label_D
_geom_hbond_atom_site_label_H
_geom_hbond_atom_site_label_A
_geom_hbond_site_symmetry_A
_geom_hbond_distance_DH
_geom_hbond_distance_HA
_geom_hbond_distance_DA
_geom_hbond_angle_DHA
O1 H1 N1 3_664 0.82 1.91 2.721(3) 171.4

loop_
_geom_torsion_atom_site_label_1
_geom_torsion_atom_site_label_2
_geom_torsion_atom_site_label_3
_geom_torsion_atom_site_label_4
_geom_torsion
O2 C1 C2 N1 -175.1(3)
O1 C1 C2 N1 5.0(4)
O2 C1 C2 C3 4.5(4)
O1 C1 C2 C3 -175.4(3)
N1 C2 C3 N3 0.3(3)
C1 C2 C3 N3 -179.4(2)
N1 C2 C3 C4 179.6(3)
C1 C2 C3 C4 0.0(5)
N3 C5 C6 C7 -109.3(3)
N3 C5 C6 C11 70.6(3)
C11 C6 C7 C8 -0.5(5)
C5 C6 C7 C8 179.3(3)
C6 C7 C8 C9 0.0(5)
C7 C8 C9 C10 0.8(5)
C8 C9 C10 C11 -1.0(5)
C9 C10 C11 C6 0.5(5)
C7 C6 C11 C10 0.3(4)
C5 C6 C11 C10 -179.6(3)
C3 C2 N1 N2 0.0(3)
C1 C2 N1 N2 179.7(2)
C2 N1 N2 N3 -0.2(3)
N1 N2 N3 C3 0.4(3)
N1 N2 N3 C5 176.9(2)
C2 C3 N3 N2 -0.4(3)
C4 C3 N3 N2 -179.9(2)
C2 C3 N3 C5 -176.4(2)
C4 C3 N3 C5 4.2(4)
C6 C5 N3 N2 -96.9(3)
C6 C5 N3 C3 78.8(4)

loop_
_cod_related_entry_id
_cod_related_entry_database
_cod_related_entry_code
1 ChemSpider 2073722
